data_7122665
loop_
_publ_author_name
'Toda, Tatsuro'
'Suzuki, Satoshi'
'Kuwata, Shigeki'

_publ_section_title
;
 Metallo-supramolecular assembly of protic pincer-type complexes:
 encapsulation of dinitrogen and carbon disulfide into
 multiproton-responsive diruthenium cage
;
_journal_name_full 'Chemical Communications'
_journal_paper_doi 10.1039/C8CC08384C
_journal_year 2018
_chemical_formula_moiety 'C32 H45 Br N4 Ru, C4 H10 O'
_chemical_formula_sum 'C36 H55 Br N4 O Ru'
_chemical_formula_weight 740.83
_space_group_crystal_system orthorhombic
_space_group_IT_number 56
_space_group_name_Hall '-P 2ab 2ac'
_space_group_name_H-M_alt 'P c c n'
_symmetry_space_group_name_Hall '-P 2ab 2ac'
_symmetry_space_group_name_H-M 'P c c n'
_atom_sites_solution_hydrogens geom
_atom_sites_solution_primary direct
_atom_sites_solution_secondary difmap
_audit_update_record
;
2018-11-23 deposited with the CCDC.
2018-11-30 downloaded from the CCDC.
;
_cell_angle_alpha 90.0000
_cell_angle_beta 90.0000
_cell_angle_gamma 90.0000
_cell_formula_units_Z 8
_cell_length_a 10.1160(13)
_cell_length_b 26.145(3)
_cell_length_c 27.303(3)
_cell_measurement_reflns_used 13126
_cell_measurement_temperature 93
_cell_measurement_theta_max 27.49
_cell_measurement_theta_min 3.08
_cell_volume 7221.2(15)
_computing_cell_refinement CrystalClear
_computing_data_collection 'CrystalClear (Rigaku Inc., 2008)'
_computing_data_reduction CrystalClear
_computing_molecular_graphics 'CrystalStructure 4.2.5'
_computing_publication_material 'CrystalStructure 4.2.5 (Rigaku, 2017)'
_computing_structure_refinement 'SHELXL Version 2014/7 (Sheldrick, 2008)'
_computing_structure_solution 'SIR92 (Altomare, et al., 1994)'
_diffrn_ambient_temperature 93
_diffrn_detector_area_resol_mean 7.111
_diffrn_measured_fraction_theta_full 0.997
_diffrn_measured_fraction_theta_max 0.998
_diffrn_measurement_device_type 'Rigaku Saturn724'
_diffrn_measurement_method \w
_diffrn_radiation_type 'Mo K\a'
_diffrn_radiation_wavelength 0.71075
_diffrn_reflns_av_R_equivalents 0.2316
_diffrn_reflns_Laue_measured_fraction_full 0.997
_diffrn_reflns_Laue_measured_fraction_max 0.998
_diffrn_reflns_limit_h_max 12
_diffrn_reflns_limit_h_min -13
_diffrn_reflns_limit_k_max 33
_diffrn_reflns_limit_k_min -33
_diffrn_reflns_limit_l_max 35
_diffrn_reflns_limit_l_min -32
_diffrn_reflns_number 55285
_diffrn_reflns_point_group_measured_fraction_full 0.997
_diffrn_reflns_point_group_measured_fraction_max 0.998
_diffrn_reflns_theta_full 25.242
_diffrn_reflns_theta_max 27.485
_diffrn_reflns_theta_min 3.084
_diffrn_standards_number 0
_exptl_absorpt_coefficient_mu 1.577
_exptl_absorpt_correction_T_max 0.910
_exptl_absorpt_correction_T_min 0.414
_exptl_absorpt_correction_type multi-scan
_exptl_absorpt_process_details 'REQAB (Rigaku, 1998)'
_exptl_crystal_colour orange
_exptl_crystal_density_diffrn 1.363
_exptl_crystal_density_method 'not measured'
_exptl_crystal_description prism
_exptl_crystal_F_000 3088.00
_exptl_crystal_recrystallization_method 'Re-crystallisation from solvent: Diethyl ether'
_exptl_crystal_size_max 0.100
_exptl_crystal_size_mid 0.100
_exptl_crystal_size_min 0.060
_refine_diff_density_max 1.56
_refine_diff_density_min -0.84
_refine_ls_extinction_method none
_refine_ls_goodness_of_fit_ref 0.854
_refine_ls_hydrogen_treatment constr
_refine_ls_number_parameters 343
_refine_ls_number_reflns 8253
_refine_ls_number_restraints 0
_refine_ls_R_factor_all 0.1026
_refine_ls_R_factor_gt 0.0609
_refine_ls_shift/su_max 0.001
_refine_ls_structure_factor_coef Fsqd
_refine_ls_weighting_details 'w = 1/[\s^2^(Fo^2^)+(0.0377P)^2^] where P=(Fo^2^+2Fc^2^)/3'
_refine_ls_weighting_scheme calc
_refine_ls_wR_factor_gt 0.1209
_refine_ls_wR_factor_ref 0.1374
_reflns_Friedel_coverage 0.000
_reflns_number_gt 3472
_reflns_number_total 8253
_reflns_threshold_expression F^2^>2.0\s(F^2^)
_cod_data_source_file c8cc08384c2.cif
_cod_data_source_block compound1-Et2O
_cod_original_cell_volume 7221.3(16)
_cod_database_code 7122665

loop_
_space_group_symop_id
_space_group_symop_operation_xyz
1 +X,+Y,+Z
2 1/2-X,1/2-Y,+Z
3 1/2+X,-Y,1/2-Z
4 -X,1/2+Y,1/2-Z
5 -X,-Y,-Z
6 -1/2+X,-1/2+Y,-Z
7 -1/2-X,+Y,-1/2+Z
8 +X,-1/2-Y,-1/2+Z

loop_
_atom_site_label
_atom_site_type_symbol
_atom_site_fract_x
_atom_site_fract_y
_atom_site_fract_z
_atom_site_U_iso_or_equiv
_atom_site_adp_type
_atom_site_occupancy
_atom_site_site_symmetry_order
_atom_site_calc_flag
_atom_site_refinement_flags_posn
_atom_site_refinement_flags_adp
Ru1 Ru 0.36729(4) 0.36280(2) 0.54934(2) 0.02320(14) Uani 1 1 d . .
Br1 Br 0.12696(5) 0.33337(2) 0.56359(2) 0.02820(16) Uani 1 1 d . .
N1 N 0.4373(4) 0.27563(14) 0.62873(16) 0.0239(10) Uani 1 1 d . .
H1 H 0.4317 0.2491 0.6090 0.029 Uiso 1 1 calc R U
N2 N 0.4092(4) 0.32453(14) 0.61500(16) 0.0253(11) Uani 1 1 d . .
N3 N 0.2296(4) 0.43499(16) 0.46849(17) 0.0324(12) Uani 1 1 d . .
H2 H 0.2224 0.4118 0.4452 0.039 Uiso 1 1 calc R U
N4 N 0.2777(4) 0.42510(15) 0.51308(16) 0.0254(10) Uani 1 1 d . .
C1 C 0.4750(5) 0.27268(18) 0.67623(19) 0.0241(12) Uani 1 1 d . .
C2 C 0.4726(5) 0.32208(19) 0.6941(2) 0.0288(13) Uani 1 1 d . .
H3 H 0.4953 0.3326 0.7263 0.035 Uiso 1 1 calc R U
C3 C 0.4304(5) 0.35377(19) 0.65576(19) 0.0226(12) Uani 1 1 d . .
C4 C 0.3602(5) 0.41709(17) 0.60064(18) 0.0209(11) Uani 1 1 d . .
C5 C 0.4012(5) 0.40740(17) 0.6490(2) 0.0262(13) Uani 1 1 d . .
C6 C 0.4025(5) 0.44620(18) 0.6842(2) 0.0300(13) Uani 1 1 d . .
H4 H 0.4308 0.4390 0.7166 0.036 Uiso 1 1 calc R U
C7 C 0.3617(5) 0.49603(19) 0.6714(2) 0.0270(12) Uani 1 1 d . .
C8 C 0.3190(5) 0.50560(19) 0.6230(2) 0.0271(13) Uani 1 1 d . .
H5 H 0.2914 0.5390 0.6139 0.032 Uiso 1 1 calc R U
C9 C 0.3172(5) 0.46625(19) 0.58860(19) 0.0265(13) Uani 1 1 d . .
C10 C 0.2693(5) 0.46951(19) 0.5379(2) 0.0253(12) Uani 1 1 d . .
C11 C 0.2183(5) 0.50707(19) 0.5072(2) 0.0262(13) Uani 1 1 d . .
H6 H 0.2041 0.5418 0.5159 0.031 Uiso 1 1 calc R U
C12 C 0.1923(6) 0.48585(19) 0.4628(2) 0.0293(13) Uani 1 1 d . .
C13 C 0.5051(5) 0.22254(19) 0.7015(2) 0.0271(13) Uani 1 1 d . .
C14 C 0.3793(5) 0.1889(2) 0.7035(2) 0.0371(15) Uani 1 1 d . .
H7 H 0.3997 0.1566 0.7199 0.056 Uiso 1 1 calc R U
H8 H 0.3100 0.2070 0.7217 0.056 Uiso 1 1 calc R U
H9 H 0.3487 0.1820 0.6701 0.056 Uiso 1 1 calc R U
C15 C 0.6122(5) 0.19280(19) 0.6732(2) 0.0361(15) Uani 1 1 d . .
H10 H 0.6305 0.1605 0.6901 0.054 Uiso 1 1 calc R U
H11 H 0.5809 0.1857 0.6400 0.054 Uiso 1 1 calc R U
H12 H 0.6932 0.2133 0.6717 0.054 Uiso 1 1 calc R U
C16 C 0.5520(6) 0.2331(2) 0.7533(2) 0.0404(16) Uani 1 1 d . .
H13 H 0.5716 0.2007 0.7698 0.061 Uiso 1 1 calc R U
H14 H 0.6321 0.2542 0.7522 0.061 Uiso 1 1 calc R U
H15 H 0.4827 0.2513 0.7713 0.061 Uiso 1 1 calc R U
C17 C 0.1511(6) 0.5069(2) 0.4150(2) 0.0353(14) Uani 1 1 d . .
C18 C 0.0406(6) 0.4743(2) 0.3917(2) 0.0430(16) Uani 1 1 d . .
H16 H 0.0154 0.4891 0.3601 0.064 Uiso 1 1 calc R U
H17 H 0.0727 0.4393 0.3867 0.064 Uiso 1 1 calc R U
H18 H -0.0364 0.4737 0.4135 0.064 Uiso 1 1 calc R U
C19 C 0.2732(6) 0.5078(2) 0.3813(2) 0.0431(16) Uani 1 1 d . .
H19 H 0.2482 0.5216 0.3492 0.065 Uiso 1 1 calc R U
H20 H 0.3419 0.5293 0.3959 0.065 Uiso 1 1 calc R U
H21 H 0.3070 0.4729 0.3772 0.065 Uiso 1 1 calc R U
C20 C 0.1005(6) 0.56018(19) 0.4234(2) 0.0407(16) Uani 1 1 d . .
H22 H 0.0724 0.5750 0.3921 0.061 Uiso 1 1 calc R U
H23 H 0.0251 0.5591 0.4459 0.061 Uiso 1 1 calc R U
H24 H 0.1709 0.5812 0.4376 0.061 Uiso 1 1 calc R U
C21 C 0.3667(6) 0.54099(19) 0.70778(19) 0.0293(13) Uani 1 1 d . .
C22 C 0.2332(7) 0.5653(3) 0.7109(4) 0.128(5) Uani 1 1 d . .
H25 H 0.2050 0.5761 0.6782 0.193 Uiso 1 1 calc R U
H26 H 0.1697 0.5407 0.7241 0.193 Uiso 1 1 calc R U
H27 H 0.2376 0.5953 0.7325 0.193 Uiso 1 1 calc R U
C23 C 0.4617(9) 0.5812(3) 0.6900(3) 0.100(3) Uani 1 1 d . .
H28 H 0.4346 0.5931 0.6575 0.149 Uiso 1 1 calc R U
H29 H 0.4616 0.6101 0.7129 0.149 Uiso 1 1 calc R U
H30 H 0.5509 0.5667 0.6882 0.149 Uiso 1 1 calc R U
C24 C 0.4121(10) 0.5243(3) 0.7573(3) 0.118(4) Uani 1 1 d . .
H31 H 0.4996 0.5084 0.7546 0.177 Uiso 1 1 calc R U
H32 H 0.4173 0.5540 0.7791 0.177 Uiso 1 1 calc R U
H33 H 0.3493 0.4994 0.7707 0.177 Uiso 1 1 calc R U
C25 C 0.4242(5) 0.28950(19) 0.5092(2) 0.0314(14) Uani 1 1 d . .
H34 H 0.3683 0.2591 0.5172 0.038 Uiso 1 1 calc R U
C26 C 0.3705(6) 0.32236(18) 0.47563(19) 0.0272(13) Uani 1 1 d . .
H35 H 0.2811 0.3118 0.4636 0.033 Uiso 1 1 calc R U
C27 C 0.4506(6) 0.3523(2) 0.4384(2) 0.0361(15) Uani 1 1 d . .
H36 H 0.4964 0.3278 0.4165 0.043 Uiso 1 1 calc R U
H37 H 0.3893 0.3727 0.4180 0.043 Uiso 1 1 calc R U
C28 C 0.5519(6) 0.3876(2) 0.4607(2) 0.0409(16) Uani 1 1 d . .
H38 H 0.5485 0.4206 0.4429 0.049 Uiso 1 1 calc R U
H39 H 0.6406 0.3727 0.4551 0.049 Uiso 1 1 calc R U
C29 C 0.5372(5) 0.3986(2) 0.5154(2) 0.0329(14) Uani 1 1 d . .
H40 H 0.5447 0.4359 0.5233 0.039 Uiso 1 1 calc R U
C30 C 0.5820(5) 0.3675(2) 0.5527(2) 0.0303(13) Uani 1 1 d . .
H41 H 0.6156 0.3868 0.5818 0.036 Uiso 1 1 calc R U
C31 C 0.6459(5) 0.3164(2) 0.5459(2) 0.0325(14) Uani 1 1 d . .
H42 H 0.6541 0.2997 0.5784 0.039 Uiso 1 1 calc R U
H43 H 0.7363 0.3216 0.5330 0.039 Uiso 1 1 calc R U
C32 C 0.5716(5) 0.28018(19) 0.5114(2) 0.0361(15) Uani 1 1 d . .
H44 H 0.6087 0.2838 0.4780 0.043 Uiso 1 1 calc R U
H45 H 0.5872 0.2445 0.5222 0.043 Uiso 1 1 calc R U

loop_
_atom_site_aniso_label
_atom_site_aniso_U_11
_atom_site_aniso_U_22
_atom_site_aniso_U_33
_atom_site_aniso_U_23
_atom_site_aniso_U_13
_atom_site_aniso_U_12
Ru1 0.0281(3) 0.0164(2) 0.0251(3) 0.00104(18) -0.0004(2) 0.00064(19)
Br1 0.0287(3) 0.0178(3) 0.0381(4) 0.0001(2) 0.0011(3) 0.0009(2)
N1 0.029(3) 0.014(2) 0.029(3) 0.0006(19) -0.002(2) -0.0020(18)
N2 0.032(3) 0.011(2) 0.033(3) -0.0004(19) 0.004(2) 0.0018(19)
N3 0.039(3) 0.033(3) 0.026(3) -0.007(2) 0.006(2) -0.008(2)
N4 0.034(3) 0.022(2) 0.020(3) 0.0020(19) -0.009(2) 0.001(2)
C1 0.026(3) 0.022(3) 0.024(3) 0.006(2) -0.004(2) -0.004(2)
C2 0.026(3) 0.029(3) 0.031(3) 0.001(3) -0.001(3) -0.005(2)
C3 0.019(3) 0.025(3) 0.023(3) 0.003(2) 0.003(2) -0.006(2)
C4 0.023(3) 0.016(3) 0.024(3) 0.004(2) 0.003(2) -0.002(2)
C5 0.033(3) 0.014(3) 0.032(3) 0.004(2) 0.000(3) 0.000(2)
C6 0.030(3) 0.024(3) 0.035(4) 0.003(3) 0.001(3) -0.005(2)
C7 0.022(3) 0.030(3) 0.029(3) -0.006(2) 0.002(3) -0.002(2)
C8 0.026(3) 0.017(3) 0.038(4) -0.005(2) 0.006(3) 0.000(2)
C9 0.028(3) 0.025(3) 0.026(3) -0.002(2) 0.008(2) -0.004(2)
C10 0.024(3) 0.021(3) 0.031(3) 0.001(2) -0.001(2) -0.003(2)
C11 0.029(3) 0.019(3) 0.032(3) 0.001(2) 0.002(3) 0.002(2)
C12 0.036(3) 0.022(3) 0.030(4) -0.003(2) -0.006(3) 0.006(3)
C13 0.025(3) 0.024(3) 0.033(3) 0.011(2) -0.005(3) -0.005(2)
C14 0.033(3) 0.033(3) 0.046(4) 0.014(3) -0.001(3) -0.008(3)
C15 0.034(4) 0.025(3) 0.049(4) 0.006(3) -0.009(3) -0.003(3)
C16 0.048(4) 0.028(3) 0.045(4) 0.008(3) -0.006(3) 0.005(3)
C17 0.038(4) 0.036(3) 0.032(4) 0.008(3) -0.001(3) -0.005(3)
C18 0.048(4) 0.042(4) 0.039(4) -0.005(3) -0.005(3) 0.009(3)
C19 0.045(4) 0.042(4) 0.043(4) 0.005(3) 0.007(3) 0.005(3)
C20 0.055(4) 0.030(3) 0.038(4) 0.010(3) -0.002(3) 0.012(3)
C21 0.042(4) 0.022(3) 0.023(3) -0.009(2) -0.004(3) 0.003(3)
C22 0.053(6) 0.144(8) 0.189(11) -0.137(8) -0.021(6) 0.029(5)
C23 0.139(8) 0.077(5) 0.083(7) -0.059(5) 0.058(6) -0.072(6)
C24 0.275(13) 0.046(5) 0.033(5) -0.019(4) -0.054(6) 0.039(6)
C25 0.040(4) 0.015(3) 0.039(4) -0.002(3) -0.003(3) 0.004(2)
C26 0.034(3) 0.017(3) 0.031(3) -0.007(2) -0.002(3) 0.002(2)
C27 0.035(3) 0.026(3) 0.047(4) 0.005(3) 0.001(3) 0.006(3)
C28 0.049(4) 0.045(4) 0.029(4) -0.001(3) 0.003(3) 0.006(3)
C29 0.028(3) 0.026(3) 0.044(4) 0.008(3) 0.004(3) -0.006(3)
C30 0.026(3) 0.031(3) 0.034(3) 0.006(3) -0.003(3) -0.001(3)
C31 0.027(3) 0.034(3) 0.037(4) 0.011(3) 0.000(3) -0.003(3)
C32 0.039(4) 0.021(3) 0.049(4) 0.004(3) 0.008(3) 0.006(3)

loop_
_atom_type_symbol
_atom_type_description
_atom_type_scat_dispersion_real
_atom_type_scat_dispersion_imag
_atom_type_scat_source
C C 0.0033 0.0016
;
International Tables for Crystallography
(Vol. C, Tables 4.2.6.8 and 6.1.1.4)
;
H H 0.0000 0.0000
;
International Tables for Crystallography
(Vol. C, Table 6.1.1.4)
;
Br Br -0.2901 2.4595
;
International Tables for Crystallography
(Vol. C, Tables 4.2.6.8 and 6.1.1.4)
;
N N 0.0061 0.0033
;
International Tables for Crystallography
(Vol. C, Tables 4.2.6.8 and 6.1.1.4)
;
Ru Ru -1.2594 0.8363
;
International Tables for Crystallography
(Vol. C, Tables 4.2.6.8 and 6.1.1.4)
;
O O 0.0106 0.0060
;
International Tables for Crystallography
(Vol. C, Tables 4.2.6.8 and 6.1.1.4)
;

loop_
_geom_angle_atom_site_label_1
_geom_angle_atom_site_label_2
_geom_angle_atom_site_label_3
_geom_angle
C4 Ru1 N2 75.32(17)
C4 Ru1 N4 76.40(18)
N2 Ru1 N4 148.91(16)
C4 Ru1 C29 91.2(2)
N2 Ru1 C29 114.34(19)
N4 Ru1 C29 78.82(19)
C4 Ru1 C30 88.0(2)
N2 Ru1 C30 77.82(18)
N4 Ru1 C30 113.87(18)
C29 Ru1 C30 37.08(18)
C4 Ru1 C26 162.30(18)
N2 Ru1 C26 122.14(17)
N4 Ru1 C26 87.12(17)
C29 Ru1 C26 79.1(2)
C30 Ru1 C26 92.9(2)
C4 Ru1 C25 160.7(2)
N2 Ru1 C25 87.65(18)
N4 Ru1 C25 122.07(18)
C29 Ru1 C25 87.5(2)
C30 Ru1 C25 79.4(2)
C26 Ru1 C25 34.96(17)
C4 Ru1 Br1 94.15(14)
N2 Ru1 Br1 85.37(11)
N4 Ru1 Br1 84.04(12)
C29 Ru1 Br1 160.29(15)
C30 Ru1 Br1 161.91(14)
C26 Ru1 Br1 90.46(14)
C25 Ru1 Br1 93.43(14)
C1 N1 N2 112.1(4)
C1 N1 H1 124.0
N2 N1 H1 124.0
N1 N2 C3 105.6(4)
N1 N2 Ru1 136.5(3)
C3 N2 Ru1 117.4(3)
N4 N3 C12 112.7(4)
N4 N3 H2 123.7
C12 N3 H2 123.7
N3 N4 C10 105.6(4)
N3 N4 Ru1 137.1(3)
C10 N4 Ru1 117.2(3)
N1 C1 C2 106.2(4)
N1 C1 C13 122.9(4)
C2 C1 C13 130.8(5)
C1 C2 C3 107.2(5)
C1 C2 H3 126.4
C3 C2 H3 126.4
N2 C3 C2 109.0(4)
N2 C3 C5 114.0(4)
C2 C3 C5 137.1(5)
C9 C4 C5 118.6(5)
C9 C4 Ru1 120.1(4)
C5 C4 Ru1 121.3(3)
C6 C5 C4 121.2(4)
C6 C5 C3 127.9(5)
C4 C5 C3 110.8(4)
C5 C6 C7 119.8(5)
C5 C6 H4 120.1
C7 C6 H4 120.1
C8 C7 C6 119.0(5)
C8 C7 C21 118.6(5)
C6 C7 C21 122.4(5)
C9 C8 C7 120.3(5)
C9 C8 H5 119.9
C7 C8 H5 119.9
C8 C9 C4 121.1(5)
C8 C9 C10 126.7(5)
C4 C9 C10 112.2(4)
N4 C10 C11 109.3(5)
N4 C10 C9 113.7(4)
C11 C10 C9 137.0(5)
C12 C11 C10 108.7(5)
C12 C11 H6 125.6
C10 C11 H6 125.6
C11 C12 N3 103.8(5)
C11 C12 C17 133.7(5)
N3 C12 C17 122.1(5)
C1 C13 C16 109.3(4)
C1 C13 C15 110.5(4)
C16 C13 C15 109.8(4)
C1 C13 C14 110.0(4)
C16 C13 C14 109.2(5)
C15 C13 C14 108.0(4)
C13 C14 H7 109.5
C13 C14 H8 109.5
H7 C14 H8 109.5
C13 C14 H9 109.5
H7 C14 H9 109.5
H8 C14 H9 109.5
C13 C15 H10 109.5
C13 C15 H11 109.5
H10 C15 H11 109.5
C13 C15 H12 109.5
H10 C15 H12 109.5
H11 C15 H12 109.5
C13 C16 H13 109.5
C13 C16 H14 109.5
H13 C16 H14 109.5
C13 C16 H15 109.5
H13 C16 H15 109.5
H14 C16 H15 109.5
C12 C17 C20 107.9(5)
C12 C17 C19 108.0(5)
C20 C17 C19 110.5(5)
C12 C17 C18 111.3(5)
C20 C17 C18 109.2(5)
C19 C17 C18 109.9(5)
C17 C18 H16 109.5
C17 C18 H17 109.5
H16 C18 H17 109.5
C17 C18 H18 109.5
H16 C18 H18 109.5
H17 C18 H18 109.5
C17 C19 H19 109.5
C17 C19 H20 109.5
H19 C19 H20 109.5
C17 C19 H21 109.5
H19 C19 H21 109.5
H20 C19 H21 109.5
C17 C20 H22 109.5
C17 C20 H23 109.5
H22 C20 H23 109.5
C17 C20 H24 109.5
H22 C20 H24 109.5
H23 C20 H24 109.5
C24 C21 C22 110.5(6)
C24 C21 C23 107.4(6)
C22 C21 C23 107.3(6)
C24 C21 C7 111.8(5)
C22 C21 C7 109.4(5)
C23 C21 C7 110.3(5)
C21 C22 H25 109.5
C21 C22 H26 109.5
H25 C22 H26 109.5
C21 C22 H27 109.5
H25 C22 H27 109.5
H26 C22 H27 109.5
C21 C23 H28 109.5
C21 C23 H29 109.5
H28 C23 H29 109.5
C21 C23 H30 109.5
H28 C23 H30 109.5
H29 C23 H30 109.5
C21 C24 H31 109.5
C21 C24 H32 109.5
H31 C24 H32 109.5
C21 C24 H33 109.5
H31 C24 H33 109.5
H32 C24 H33 109.5
C26 C25 C32 121.3(5)
C26 C25 Ru1 72.2(3)
C32 C25 Ru1 111.4(4)
C26 C25 H34 114.9
C32 C25 H34 114.9
Ru1 C25 H34 114.9
C25 C26 C27 124.0(5)
C25 C26 Ru1 72.9(3)
C27 C26 Ru1 111.1(3)
C25 C26 H35 113.9
C27 C26 H35 113.9
Ru1 C26 H35 113.9
C28 C27 C26 114.2(5)
C28 C27 H36 108.7
C26 C27 H36 108.7
C28 C27 H37 108.7
C26 C27 H37 108.7
H36 C27 H37 107.6
C27 C28 C29 116.3(5)
C27 C28 H38 108.2
C29 C28 H38 108.2
C27 C28 H39 108.2
C29 C28 H39 108.2
H38 C28 H39 107.4
C30 C29 C28 125.4(5)
C30 C29 Ru1 71.9(3)
C28 C29 Ru1 114.5(4)
C30 C29 H40 112.8
C28 C29 H40 112.8
Ru1 C29 H40 112.8
C29 C30 C31 125.2(5)
C29 C30 Ru1 71.0(3)
C31 C30 Ru1 112.0(4)
C29 C30 H41 113.7
C31 C30 H41 113.7
Ru1 C30 H41 113.7
C30 C31 C32 114.6(4)
C30 C31 H42 108.6
C32 C31 H42 108.6
C30 C31 H43 108.6
C32 C31 H43 108.6
H42 C31 H43 107.6
C25 C32 C31 114.1(5)
C25 C32 H44 108.7
C31 C32 H44 108.7
C25 C32 H45 108.7
C31 C32 H45 108.7
H44 C32 H45 107.6

loop_
_geom_bond_atom_site_label_1
_geom_bond_atom_site_label_2
_geom_bond_distance
Ru1 C4 1.995(5)
Ru1 N2 2.096(4)
Ru1 N4 2.111(4)
Ru1 C29 2.167(5)
Ru1 C30 2.177(5)
Ru1 C26 2.274(5)
Ru1 C25 2.282(5)
Ru1 Br1 2.5796(7)
N1 C1 1.354(6)
N1 N2 1.362(5)
N1 H1 0.8800
N2 C3 1.367(6)
N3 N4 1.336(5)
N3 C12 1.391(6)
N3 H2 0.8800
N4 C10 1.347(6)
C1 C2 1.381(6)
C1 C13 1.513(7)
C2 C3 1.401(7)
C2 H3 0.9500
C3 C5 1.445(6)
C4 C9 1.396(6)
C4 C5 1.406(7)
C5 C6 1.397(7)
C6 C7 1.411(7)
C6 H4 0.9500
C7 C8 1.410(7)
C7 C21 1.540(7)
C8 C9 1.394(7)
C8 H5 0.9500
C9 C10 1.470(7)
C10 C11 1.389(7)
C11 C12 1.359(7)
C11 H6 0.9500
C12 C17 1.476(7)
C13 C16 1.516(7)
C13 C15 1.541(7)
C13 C14 1.547(7)
C14 H7 0.9800
C14 H8 0.9800
C14 H9 0.9800
C15 H10 0.9800
C15 H11 0.9800
C15 H12 0.9800
C16 H13 0.9800
C16 H14 0.9800
C16 H15 0.9800
C17 C20 1.502(7)
C17 C19 1.542(7)
C17 C18 1.544(7)
C18 H16 0.9800
C18 H17 0.9800
C18 H18 0.9800
C19 H19 0.9800
C19 H20 0.9800
C19 H21 0.9800
C20 H22 0.9800
C20 H23 0.9800
C20 H24 0.9800
C21 C24 1.493(8)
C21 C22 1.495(8)
C21 C23 1.505(8)
C22 H25 0.9800
C22 H26 0.9800
C22 H27 0.9800
C23 H28 0.9800
C23 H29 0.9800
C23 H30 0.9800
C24 H31 0.9800
C24 H32 0.9800
C24 H33 0.9800
C25 C26 1.368(7)
C25 C32 1.512(7)
C25 H34 1.0000
C26 C27 1.517(7)
C26 H35 1.0000
C27 C28 1.508(8)
C27 H36 0.9900
C27 H37 0.9900
C28 C29 1.528(7)
C28 H38 0.9900
C28 H39 0.9900
C29 C30 1.381(7)
C29 H40 1.0000
C30 C31 1.497(7)
C30 H41 1.0000
C31 C32 1.532(7)
C31 H42 0.9900
C31 H43 0.9900
C32 H44 0.9900
C32 H45 0.9900

loop_
_geom_torsion_atom_site_label_1
_geom_torsion_atom_site_label_2
_geom_torsion_atom_site_label_3
_geom_torsion_atom_site_label_4
_geom_torsion
C1 N1 N2 C3 0.1(5)
C1 N1 N2 Ru1 171.4(4)
C12 N3 N4 C10 1.5(6)
C12 N3 N4 Ru1 -173.9(4)
N2 N1 C1 C2 -0.7(6)
N2 N1 C1 C13 176.8(4)
N1 C1 C2 C3 0.9(6)
C13 C1 C2 C3 -176.2(5)
N1 N2 C3 C2 0.5(5)
Ru1 N2 C3 C2 -172.8(3)
N1 N2 C3 C5 -178.0(4)
Ru1 N2 C3 C5 8.8(5)
C1 C2 C3 N2 -0.9(6)
C1 C2 C3 C5 177.1(6)
C9 C4 C5 C6 -1.7(8)
Ru1 C4 C5 C6 176.7(4)
C9 C4 C5 C3 174.7(4)
Ru1 C4 C5 C3 -7.0(6)
N2 C3 C5 C6 174.5(5)
C2 C3 C5 C6 -3.4(10)
N2 C3 C5 C4 -1.5(6)
C2 C3 C5 C4 -179.4(6)
C4 C5 C6 C7 0.2(8)
C3 C5 C6 C7 -175.4(5)
C5 C6 C7 C8 0.6(8)
C5 C6 C7 C21 -177.2(5)
C6 C7 C8 C9 0.1(8)
C21 C7 C8 C9 178.0(5)
C7 C8 C9 C4 -1.6(8)
C7 C8 C9 C10 176.6(5)
C5 C4 C9 C8 2.3(8)
Ru1 C4 C9 C8 -176.0(4)
C5 C4 C9 C10 -176.1(5)
Ru1 C4 C9 C10 5.5(6)
N3 N4 C10 C11 -1.5(6)
Ru1 N4 C10 C11 175.0(3)
N3 N4 C10 C9 179.6(4)
Ru1 N4 C10 C9 -3.9(6)
C8 C9 C10 N4 -179.1(5)
C4 C9 C10 N4 -0.8(6)
C8 C9 C10 C11 2.4(10)
C4 C9 C10 C11 -179.3(6)
N4 C10 C11 C12 1.0(6)
C9 C10 C11 C12 179.6(6)
C10 C11 C12 N3 -0.1(6)
C10 C11 C12 C17 -172.7(6)
N4 N3 C12 C11 -0.9(6)
N4 N3 C12 C17 172.8(5)
N1 C1 C13 C16 176.6(5)
C2 C1 C13 C16 -6.6(8)
N1 C1 C13 C15 55.6(6)
C2 C1 C13 C15 -127.6(6)
N1 C1 C13 C14 -63.5(7)
C2 C1 C13 C14 113.3(6)
C11 C12 C17 C20 -16.1(9)
N3 C12 C17 C20 172.4(5)
C11 C12 C17 C19 103.4(7)
N3 C12 C17 C19 -68.1(7)
C11 C12 C17 C18 -135.9(7)
N3 C12 C17 C18 52.6(7)
C8 C7 C21 C24 179.2(6)
C6 C7 C21 C24 -2.9(8)
C8 C7 C21 C22 56.5(8)
C6 C7 C21 C22 -125.7(7)
C8 C7 C21 C23 -61.4(7)
C6 C7 C21 C23 116.5(7)
C32 C25 C26 C27 -0.3(8)
Ru1 C25 C26 C27 104.3(5)
C32 C25 C26 Ru1 -104.6(5)
C25 C26 C27 C28 -59.5(7)
Ru1 C26 C27 C28 23.6(6)
C26 C27 C28 C29 -14.8(7)
C27 C28 C29 C30 82.3(7)
C27 C28 C29 Ru1 -2.2(6)
C28 C29 C30 C31 -3.6(9)
Ru1 C29 C30 C31 104.1(5)
C28 C29 C30 Ru1 -107.6(5)
C29 C30 C31 C32 -48.6(7)
Ru1 C30 C31 C32 33.1(6)
C26 C25 C32 C31 90.5(6)
Ru1 C25 C32 C31 8.9(6)
C30 C31 C32 C25 -27.7(7)
